data_2017445
loop_
_publ_author_name
'Bulanov, Antony O.'
'Shcherbakov, Igor N.'
'Tupolova, Yulia P.'
'Popov, Leonid D.'
'Lukov, Vladimir V.'
'Kogan, Victor A.'
'Belikov, Pavel A.'

_publ_section_title
;
 A novel chelatofore functionalized spiropyran of the 2-oxaindane
 series
;
_journal_coeditor_code LG3023
_journal_issue 12
_journal_name_full 'Acta Crystallographica Section C'
_journal_page_first o618
_journal_page_last o620
_journal_paper_doi 10.1107/S0108270109044771
_journal_volume 65
_journal_year 2009
_chemical_formula_iupac 'C19 H16 O4'
_chemical_formula_moiety 'C19 H16 O4'
_chemical_formula_sum 'C19 H16 O4'
_chemical_formula_weight 308.32
_chemical_melting_point 106
_chemical_name_systematic
;
8-formyl-7-hydroxy-3',3'-dimethylspiro[2<i>H</i>-chromene-2,1'(3'<i>H</i>)-2-
benzofuran]
;
_space_group_IT_number 14
_symmetry_cell_setting monoclinic
_symmetry_space_group_name_Hall '-P 2ybc'
_symmetry_space_group_name_H-M 'P 1 21/c 1'
_atom_sites_solution_hydrogens mixed
_atom_sites_solution_primary direct
_atom_sites_solution_secondary difmap
_audit_creation_method SHELXL-97
_cell_angle_alpha 90.00
_cell_angle_beta 100.2310(10)
_cell_angle_gamma 90.00
_cell_formula_units_Z 4
_cell_length_a 9.1470(4)
_cell_length_b 11.1289(4)
_cell_length_c 15.2605(6)
_cell_measurement_reflns_used 7542
_cell_measurement_temperature 100(2)
_cell_measurement_theta_max 30.61
_cell_measurement_theta_min 2.28
_cell_volume 1528.76(11)
_computing_cell_refinement 'SAINT-Plus (Bruker, 2001)'
_computing_data_collection 'APEX2 (Bruker, 2005)'
_computing_data_reduction 'SAINT-Plus (Bruker, 2001)'
_computing_molecular_graphics
;
Mercury (Version 2.2; Macrae <i>et al.</i>,  2006) and
SHELXTL (Version 6.12; Sheldrick, 2008)
;
_computing_publication_material
;
SHELXTL (Version 6.12; Sheldrick, 2008) and
PLATON (Version of 25/08/09; Spek, 2009)
;
_computing_structure_refinement 'SHELXTL (Version 6.12; Sheldrick, 2008)'
_computing_structure_solution 'SHELXTL (Version 6.12; Sheldrick, 2008)'
_diffrn_ambient_temperature 100(2)
_diffrn_measured_fraction_theta_full 0.985
_diffrn_measured_fraction_theta_max 0.985
_diffrn_measurement_device_type 'Bruker SMART APEXII CCD area-detector'
_diffrn_measurement_method '\f and \w'
_diffrn_radiation_monochromator graphite
_diffrn_radiation_source 'sealed tube'
_diffrn_radiation_type MoK\a
_diffrn_radiation_wavelength 0.71073
_diffrn_reflns_av_R_equivalents 0.0252
_diffrn_reflns_av_sigmaI/netI 0.0205
_diffrn_reflns_limit_h_max 13
_diffrn_reflns_limit_h_min -13
_diffrn_reflns_limit_k_max 15
_diffrn_reflns_limit_k_min -15
_diffrn_reflns_limit_l_max 21
_diffrn_reflns_limit_l_min -21
_diffrn_reflns_number 20124
_diffrn_reflns_theta_full 30.61
_diffrn_reflns_theta_max 30.61
_diffrn_reflns_theta_min 2.26
_exptl_absorpt_coefficient_mu 0.094
_exptl_absorpt_correction_T_max 0.985
_exptl_absorpt_correction_T_min 0.979
_exptl_absorpt_correction_type multi-scan
_exptl_absorpt_process_details '(SADABS; Sheldrick, 2003)'
_exptl_crystal_colour orange
_exptl_crystal_density_diffrn 1.340
_exptl_crystal_density_method 'not measured'
_exptl_crystal_description prism
_exptl_crystal_F_000 648
_exptl_crystal_size_max 0.24
_exptl_crystal_size_mid 0.21
_exptl_crystal_size_min 0.18
_refine_diff_density_max 0.423
_refine_diff_density_min -0.236
_refine_ls_extinction_method none
_refine_ls_goodness_of_fit_ref 1.003
_refine_ls_hydrogen_treatment constr
_refine_ls_matrix_type full
_refine_ls_number_parameters 210
_refine_ls_number_reflns 4637
_refine_ls_number_restraints 0
_refine_ls_restrained_S_all 1.003
_refine_ls_R_factor_all 0.0450
_refine_ls_R_factor_gt 0.0382
_refine_ls_shift/su_max 0.001
_refine_ls_shift/su_mean 0.000
_refine_ls_structure_factor_coef Fsqd
_refine_ls_weighting_details 'calc w=1/[\s^2^(Fo^2^)+(0.0600P)^2^+0.4000P] where P=(Fo^2^+2Fc^2^)/3'
_refine_ls_weighting_scheme calc
_refine_ls_wR_factor_gt 0.0995
_refine_ls_wR_factor_ref 0.1048
_reflns_number_gt 3978
_reflns_number_total 4637
_reflns_threshold_expression I>2\s(I)
_cod_data_source_file lg3023.cif
_cod_data_source_block I
_cod_original_sg_symbol_H-M 'P 21/c'
_cod_database_code 2017445
_cod_database_fobs_code 2017445

loop_
_symmetry_equiv_pos_as_xyz
'x, y, z'
'-x, y+1/2, -z+1/2'
'-x, -y, -z'
'x, -y-1/2, z-1/2'

loop_
_atom_site_type_symbol
_atom_site_label
_atom_site_fract_x
_atom_site_fract_y
_atom_site_fract_z
_atom_site_U_iso_or_equiv
_atom_site_adp_type
_atom_site_calc_flag
_atom_site_refinement_flags
_atom_site_occupancy
_atom_site_disorder_assembly
_atom_site_disorder_group
O O1 0.29506(7) 0.67491(6) 0.39494(4) 0.01564(13) Uani d . 1 . .
C C2 0.30452(10) 0.78252(8) 0.34200(6) 0.01467(16) Uani d . 1 . .
C C3 0.45448(10) 0.84080(8) 0.36264(6) 0.01891(18) Uani d . 1 . .
H H3 0.4820 0.8966 0.3214 0.023 Uiso calc R 1 . .
C C4 0.55056(10) 0.81673(8) 0.43720(6) 0.01845(18) Uani d . 1 . .
H H4 0.6427 0.8581 0.4495 0.022 Uiso calc R 1 . .
C C4A 0.51476(9) 0.72757(8) 0.49953(6) 0.01491(16) Uani d . 1 . .
C C5 0.60401(10) 0.70353(9) 0.58233(6) 0.01738(17) Uani d . 1 . .
H H5 0.6922 0.7490 0.6000 0.021 Uiso calc R 1 . .
C C6 0.56789(10) 0.61585(9) 0.63901(6) 0.01764(17) Uani d . 1 . .
H H6 0.6314 0.6003 0.6942 0.021 Uiso calc R 1 . .
C C7 0.43685(9) 0.55034(8) 0.61410(5) 0.01464(16) Uani d . 1 . .
O O2 0.40183(8) 0.46621(6) 0.67054(4) 0.01938(14) Uani d . 1 . .
H H2 0.3165 0.4332 0.6406 0.029 Uiso d R 1 . .
C C8 0.34259(9) 0.57267(7) 0.53200(5) 0.01293(15) Uani d . 1 . .
C C8A 0.38456(9) 0.66123(8) 0.47532(5) 0.01298(15) Uani d . 1 . .
C C9 0.20309(10) 0.50849(8) 0.50816(6) 0.01537(16) Uani d . 1 . .
H H9 0.1389 0.5300 0.4545 0.018 Uiso calc R 1 . .
O O3 0.16328(8) 0.42733(6) 0.55393(4) 0.01948(14) Uani d . 1 . .
C C1' 0.06832(10) 0.87222(8) 0.28845(6) 0.01705(17) Uani d . 1 . .
O O2' 0.19743(8) 0.86680(6) 0.36012(4) 0.01831(14) Uani d . 1 . .
C C3A 0.25200(9) 0.74563(8) 0.24677(5) 0.01375(16) Uani d . 1 . .
C C4' 0.31961(10) 0.66962(8) 0.19361(6) 0.01676(17) Uani d . 1 . .
H H4' 0.4126 0.6329 0.2158 0.020 Uiso calc R 1 . .
C C5' 0.24665(11) 0.64897(8) 0.10669(6) 0.01877(18) Uani d . 1 . .
H H5' 0.2896 0.5965 0.0692 0.023 Uiso calc R 1 . .
C C6' 0.11109(11) 0.70470(9) 0.07426(6) 0.01982(18) Uani d . 1 . .
H H6' 0.0637 0.6910 0.0145 0.024 Uiso calc R 1 . .
C C7' 0.04441(10) 0.78016(8) 0.12846(6) 0.01835(18) Uani d . 1 . .
H H7' -0.0479 0.8179 0.1064 0.022 Uiso calc R 1 . .
C C7A 0.11623(10) 0.79892(8) 0.21565(6) 0.01501(16) Uani d . 1 . .
C C8' -0.06516(11) 0.81707(10) 0.32133(7) 0.0230(2) Uani d . 1 . .
H H8A -0.0389 0.7368 0.3456 0.035 Uiso calc R 1 . .
H H8B -0.1488 0.8108 0.2716 0.035 Uiso calc R 1 . .
H H8C -0.0933 0.8682 0.3679 0.035 Uiso calc R 1 . .
C C9' 0.04227(14) 1.00371(9) 0.26369(7) 0.0277(2) Uani d . 1 . .
H H9A 0.1299 1.0362 0.2432 0.042 Uiso calc R 1 . .
H H9C 0.0245 1.0489 0.3159 0.042 Uiso calc R 1 . .
H H9B -0.0444 1.0109 0.2160 0.042 Uiso calc R 1 . .

loop_
_atom_site_aniso_label
_atom_site_aniso_U_11
_atom_site_aniso_U_22
_atom_site_aniso_U_33
_atom_site_aniso_U_12
_atom_site_aniso_U_13
_atom_site_aniso_U_23
O1 0.0156(3) 0.0172(3) 0.0128(3) -0.0027(2) -0.0011(2) 0.0037(2)
C2 0.0155(4) 0.0149(4) 0.0136(4) -0.0007(3) 0.0024(3) 0.0017(3)
C3 0.0188(4) 0.0192(4) 0.0189(4) -0.0047(3) 0.0038(3) 0.0021(3)
C4 0.0151(4) 0.0207(4) 0.0196(4) -0.0054(3) 0.0032(3) -0.0003(3)
C4A 0.0115(3) 0.0174(4) 0.0156(4) -0.0001(3) 0.0019(3) -0.0009(3)
C5 0.0118(4) 0.0228(4) 0.0169(4) -0.0003(3) 0.0007(3) -0.0022(3)
C6 0.0137(4) 0.0239(4) 0.0141(4) 0.0020(3) -0.0008(3) -0.0006(3)
C7 0.0146(4) 0.0171(4) 0.0122(3) 0.0033(3) 0.0024(3) 0.0001(3)
O2 0.0200(3) 0.0224(3) 0.0151(3) 0.0009(2) 0.0015(2) 0.0047(2)
C8 0.0117(3) 0.0150(4) 0.0119(3) 0.0015(3) 0.0015(3) -0.0003(3)
C8A 0.0113(3) 0.0154(4) 0.0120(3) 0.0015(3) 0.0015(3) -0.0006(3)
C9 0.0144(4) 0.0167(4) 0.0148(4) -0.0004(3) 0.0021(3) 0.0000(3)
O3 0.0198(3) 0.0197(3) 0.0193(3) -0.0032(2) 0.0044(2) 0.0027(2)
C1' 0.0186(4) 0.0170(4) 0.0162(4) 0.0047(3) 0.0048(3) 0.0033(3)
O2' 0.0190(3) 0.0185(3) 0.0173(3) 0.0027(2) 0.0031(2) -0.0026(2)
C3A 0.0145(4) 0.0136(3) 0.0130(4) 0.0002(3) 0.0021(3) 0.0021(3)
C4' 0.0183(4) 0.0146(4) 0.0182(4) 0.0021(3) 0.0055(3) 0.0023(3)
C5' 0.0251(4) 0.0164(4) 0.0165(4) -0.0023(3) 0.0082(3) -0.0003(3)
C6' 0.0234(4) 0.0224(4) 0.0132(4) -0.0058(3) 0.0021(3) 0.0026(3)
C7' 0.0164(4) 0.0213(4) 0.0167(4) -0.0002(3) 0.0010(3) 0.0063(3)
C7A 0.0156(4) 0.0146(4) 0.0152(4) 0.0019(3) 0.0037(3) 0.0041(3)
C8' 0.0177(4) 0.0317(5) 0.0208(4) 0.0023(4) 0.0062(3) 0.0039(4)
C9' 0.0403(6) 0.0184(4) 0.0277(5) 0.0116(4) 0.0149(4) 0.0065(4)

loop_
_atom_type_symbol
_atom_type_description
_atom_type_scat_dispersion_real
_atom_type_scat_dispersion_imag
_atom_type_scat_source
C C 0.0033 0.0016 'International Tables Vol C Tables 4.2.6.8 and 6.1.1.4'
H H 0.0000 0.0000 'International Tables Vol C Tables 4.2.6.8 and 6.1.1.4'
O O 0.0106 0.0060 'International Tables Vol C Tables 4.2.6.8 and 6.1.1.4'

loop_
_geom_angle_atom_site_label_1
_geom_angle_atom_site_label_2
_geom_angle_atom_site_label_3
_geom_angle_site_symmetry_1
_geom_angle_site_symmetry_3
_geom_angle
_geom_angle_publ_flag
O1 C2 C3 . . 112.44(7) y
O2' C2 C3A . . 104.81(7) y
C8A O1 C2 . . 120.54(7) y
C2 O2' C1' . . 112.06(7) y
O2' C2 O1 . . 108.94(7) ?
O2' C2 C3 . . 108.11(7) ?
O1 C2 C3A . . 105.74(7) ?
C3 C2 C3A . . 116.37(7) ?
C4 C3 C2 . . 122.09(8) ?
C4 C3 H3 . . 119.0 ?
C2 C3 H3 . . 119.0 ?
C3 C4 C4A . . 120.30(8) ?
C3 C4 H4 . . 119.9 ?
C4A C4 H4 . . 119.9 ?
C8A C4A C5 . . 118.09(8) ?
C8A C4A C4 . . 118.02(8) ?
C5 C4A C4 . . 123.89(8) ?
C6 C5 C4A . . 122.18(8) ?
C6 C5 H5 . . 118.9 ?
C4A C5 H5 . . 118.9 ?
C5 C6 C7 . . 119.15(8) ?
C5 C6 H6 . . 120.4 ?
C7 C6 H6 . . 120.4 ?
O2 C7 C6 . . 118.57(8) ?
O2 C7 C8 . . 120.82(8) ?
C6 C7 C8 . . 120.61(8) ?
C8A C8 C7 . . 118.57(8) ?
C8A C8 C9 . . 120.92(7) ?
C7 C8 C9 . . 120.48(8) ?
O1 C8A C4A . . 122.00(8) ?
O1 C8A C8 . . 116.56(7) ?
C4A C8A C8 . . 121.39(8) ?
O3 C9 C8 . . 123.54(8) y
O3 C9 H9 . . 118.2 ?
C7 O2 H2 . . 103.9 y
C8 C9 H9 . . 118.2 ?
O2' C1' C7A . . 103.16(7) ?
O2' C1' C9' . . 107.22(8) ?
C7A C1' C9' . . 113.06(8) ?
O2' C1' C8' . . 108.91(7) ?
C7A C1' C8' . . 112.27(8) ?
C9' C1' C8' . . 111.67(8) ?
C7A C3A C4' . . 121.74(8) ?
C7A C3A C2 . . 109.16(7) ?
C4' C3A C2 . . 129.09(8) ?
C3A C4' C5' . . 117.90(8) ?
C3A C4' H4' . . 121.0 ?
C5' C4' H4' . . 121.0 ?
C4' C5' C6' . . 120.60(9) ?
C4' C5' H5' . . 119.7 ?
C6' C5' H5' . . 119.7 ?
C7' C6' C5' . . 120.81(8) ?
C7' C6' H6' . . 119.6 ?
C5' C6' H6' . . 119.6 ?
C7A C7' C6' . . 118.44(8) ?
C7A C7' H7' . . 120.8 ?
C6' C7' H7' . . 120.8 ?
C3A C7A C7' . . 120.48(8) ?
C3A C7A C1' . . 109.91(8) ?
C7' C7A C1' . . 129.61(8) ?
C1' C8' H8A . . 109.5 ?
C1' C8' H8B . . 109.5 ?
H8A C8' H8B . . 109.5 ?
C1' C8' H8C . . 109.5 ?
H8A C8' H8C . . 109.5 ?
H8B C8' H8C . . 109.5 ?
C1' C9' H9A . . 109.5 ?
C1' C9' H9C . . 109.5 ?
H9A C9' H9C . . 109.5 ?
C1' C9' H9B . . 109.5 ?
H9A C9' H9B . . 109.5 ?
H9C C9' H9B . . 109.5 ?

loop_
_geom_bond_atom_site_label_1
_geom_bond_atom_site_label_2
_geom_bond_site_symmetry_2
_geom_bond_distance
_geom_bond_publ_flag
O1 C2 . 1.4558(10) y
O1 C8A . 1.3570(10) y
C2 O2' . 1.4185(11) y
C1' O2' . 1.4614(11) y
C2 C3 . 1.4993(12) y
C2 C3A . 1.5044(12) y
C3 C4 . 1.3355(13) y
C3 H3 . 0.9500 ?
C4 C4A . 1.4517(12) y
C4 H4 . 0.9500 ?
C4A C8A . 1.3941(12) ?
C4A C5 . 1.4029(12) y
C5 C6 . 1.3824(13) y
C5 H5 . 0.9500 ?
C6 C7 . 1.3968(13) y
C6 H6 . 0.9500 ?
C7 O2 . 1.3487(11) y
C7 C8 . 1.4111(11) y
O2 H2 . 0.9090 ?
C8 C8A . 1.4088(12) y
C8 C9 . 1.4512(12) y
C9 O3 . 1.2356(11) y
C9 H9 . 0.9500 ?
C1' C7A . 1.5049(12) y
C1' C9' . 1.5196(13) y
C1' C8' . 1.5286(13) y
C3A C7A . 1.3820(12) y
C3A C4' . 1.3908(12) y
C4' C5' . 1.3941(13) y
C4' H4' . 0.9500 ?
C5' C6' . 1.3961(14) y
C5' H5' . 0.9500 ?
C6' C7' . 1.3931(13) y
C6' H6' . 0.9500 ?
C7' C7A . 1.3911(12) y
C7' H7' . 0.9500 ?
C8' H8A . 0.9800 ?
C8' H8B . 0.9800 ?
C8' H8C . 0.9800 ?
C9' H9A . 0.9800 ?
C9' H9C . 0.9800 ?
C9' H9B . 0.9800 ?

loop_
_geom_hbond_atom_site_label_D
_geom_hbond_atom_site_label_H
_geom_hbond_atom_site_label_A
_geom_hbond_site_symmetry_A
_geom_hbond_distance_DH
_geom_hbond_distance_HA
_geom_hbond_distance_DA
_geom_hbond_angle_DHA
_geom_hbond_publ_flag
O2 H2 O3 . 0.91 1.75 2.5953(10) 154 y
C4' H4' O2 3_666 0.95 2.46 3.3465(11) 155 y

loop_
_geom_torsion_atom_site_label_1
_geom_torsion_atom_site_label_2
_geom_torsion_atom_site_label_3
_geom_torsion_atom_site_label_4
_geom_torsion_site_symmetry_1
_geom_torsion_site_symmetry_2
_geom_torsion_site_symmetry_3
_geom_torsion_site_symmetry_4
_geom_torsion
_geom_torsion_publ_flag
C8A O1 C2 O2' . . . . -94.20(9) ?
C8A O1 C2 C3 . . . . 25.62(11) ?
C8A O1 C2 C3A . . . . 153.62(7) ?
O2' C2 C3 C4 . . . . 102.49(10) ?
O1 C2 C3 C4 . . . . -17.81(13) ?
C3A C2 C3 C4 . . . . -139.97(9) ?
C2 C3 C4 C4A . . . . 3.00(14) ?
C3 C4 C4A C8A . . . . 5.64(13) y
C3 C4 C4A C5 . . . . -174.91(9) ?
C8A C4A C5 C6 . . . . 1.02(13) ?
C4 C4A C5 C6 . . . . -178.43(9) ?
C4A C5 C6 C7 . . . . -1.27(14) ?
C5 C6 C7 O2 . . . . -179.08(8) ?
C5 C6 C7 C8 . . . . 0.31(13) ?
O2 C7 C8 C8A . . . . -179.78(7) ?
C6 C7 C8 C8A . . . . 0.83(12) ?
O2 C7 C8 C9 . . . . 2.32(12) ?
C6 C7 C8 C9 . . . . -177.06(8) ?
C2 O1 C8A C4A . . . . -19.12(12) ?
C2 O1 C8A C8 . . . . 163.48(7) ?
C5 C4A C8A O1 . . . . -177.09(8) ?
C4 C4A C8A O1 . . . . 2.39(12) ?
C5 C4A C8A C8 . . . . 0.19(12) ?
C4 C4A C8A C8 . . . . 179.67(8) ?
C7 C8 C8A O1 . . . . 176.33(7) ?
C9 C8 C8A O1 . . . . -5.78(12) ?
C7 C8 C8A C4A . . . . -1.09(12) ?
C9 C8 C8A C4A . . . . 176.80(8) ?
C8A C8 C9 O3 . . . . 177.49(8) y
C7 C8 C9 O3 . . . . -4.67(13) ?
O1 C2 O2' C1' . . . . -103.69(8) ?
C3 C2 O2' C1' . . . . 133.84(7) ?
C3A C2 O2' C1' . . . . 9.10(9) ?
C7A C1' O2' C2 . . . . -9.69(9) ?
C9' C1' O2' C2 . . . . -129.27(8) ?
C8' C1' O2' C2 . . . . 109.75(8) ?
O2' C2 C3A C7A . . . . -4.69(9) ?
O1 C2 C3A C7A . . . . 110.36(8) ?
C3 C2 C3A C7A . . . . -124.02(8) ?
O2' C2 C3A C4' . . . . 176.25(8) ?
O1 C2 C3A C4' . . . . -68.70(11) ?
C3 C2 C3A C4' . . . . 56.92(12) ?
C7A C3A C4' C5' . . . . 0.52(13) ?
C2 C3A C4' C5' . . . . 179.48(8) ?
C3A C4' C5' C6' . . . . 0.94(13) ?
C4' C5' C6' C7' . . . . -1.28(14) ?
C5' C6' C7' C7A . . . . 0.14(13) ?
C4' C3A C7A C7' . . . . -1.67(13) ?
C2 C3A C7A C7' . . . . 179.19(8) ?
C4' C3A C7A C1' . . . . 177.92(8) ?
C2 C3A C7A C1' . . . . -1.22(10) ?
C6' C7' C7A C3A . . . . 1.31(13) ?
C6' C7' C7A C1' . . . . -178.19(9) ?
O2' C1' C7A C3A . . . . 6.42(9) ?
C9' C1' C7A C3A . . . . 121.88(9) ?
C8' C1' C7A C3A . . . . -110.67(9) ?
O2' C1' C7A C7' . . . . -174.03(9) ?
C9' C1' C7A C7' . . . . -58.57(13) ?
C8' C1' C7A C7' . . . . 68.87(12) ?
